data_7101130
loop_
_publ_author_name
'Kristin Bowman-James'
'Md.Alamgir Hossain'
'Sung Ok Kang'
'Douglas R. Powell'

_publ_section_title
;
Encapsulated sulphates: Insight to binding
propensities
;
_journal_issue 3
_journal_name_full 'Chemical Communications'
_journal_paper_doi 10.1039/b411904e
_journal_year 2005
_chemical_formula_moiety '(C33 H41 N11 O6) 2+, (S O4) 2-, (H2 O)2, (C2 H3 N)'
_chemical_formula_sum 'C35 H48 N12 O12 S'
_chemical_formula_weight 860.91
_chemical_name_systematic
;
?
;
_space_group_IT_number 14
_symmetry_cell_setting monoclinic
_symmetry_space_group_name_Hall '-P 2yn'
_symmetry_space_group_name_H-M 'P 1 21/n 1'
_atom_sites_solution_hydrogens geom
_atom_sites_solution_primary direct
_atom_sites_solution_secondary difmap
_audit_creation_method SHELXL-97
_cell_angle_alpha 90.00
_cell_angle_beta 97.793(4)
_cell_angle_gamma 90.00
_cell_formula_units_Z 4
_cell_length_a 12.402(2)
_cell_length_b 14.566(3)
_cell_length_c 22.629(5)
_cell_measurement_reflns_used 6530
_cell_measurement_temperature 100(2)
_cell_measurement_theta_max 25.90
_cell_measurement_theta_min 2.26
_cell_volume 4050.1(14)
_computing_cell_refinement 'Bruker SMART'
_computing_data_collection 'Bruker SMART'
_computing_data_reduction 'Bruker SAINT'
_computing_molecular_graphics 'Bruker SHELXTL'
_computing_publication_material 'Bruker SHELXTL'
_computing_structure_refinement 'SHELXL-97 (Sheldrick, 1997)'
_computing_structure_solution 'SHELXS-97 (Sheldrick, 1990)'
_diffrn_ambient_temperature 100(2)
_diffrn_measured_fraction_theta_full 0.758
_diffrn_measured_fraction_theta_max 0.758
_diffrn_measurement_device_type 'CCD area detector'
_diffrn_measurement_method '\w scans'
_diffrn_radiation_monochromator graphite
_diffrn_radiation_source 'fine-focus sealed tube'
_diffrn_radiation_type MoK\a
_diffrn_radiation_wavelength 0.71073
_diffrn_reflns_av_R_equivalents 0.0000
_diffrn_reflns_av_sigmaI/netI 0.0978
_diffrn_reflns_limit_h_max 15
_diffrn_reflns_limit_h_min -15
_diffrn_reflns_limit_k_max 17
_diffrn_reflns_limit_k_min -17
_diffrn_reflns_limit_l_max 27
_diffrn_reflns_limit_l_min -27
_diffrn_reflns_number 31526
_diffrn_reflns_theta_full 26.00
_diffrn_reflns_theta_max 26.00
_diffrn_reflns_theta_min 2.17
_diffrn_standards_decay_% 0.08
_diffrn_standards_number 223
_exptl_absorpt_coefficient_mu 0.157
_exptl_absorpt_correction_T_max 0.9784
_exptl_absorpt_correction_T_min 0.9768
_exptl_absorpt_correction_type multi-scan
_exptl_absorpt_process_details 'Sheldrick, 2000'
_exptl_crystal_colour colorless
_exptl_crystal_density_diffrn 1.412
_exptl_crystal_density_meas 0
_exptl_crystal_density_method 'not measured'
_exptl_crystal_description block
_exptl_crystal_F_000 1816
_exptl_crystal_size_max 0.15
_exptl_crystal_size_mid 0.15
_exptl_crystal_size_min 0.14
_refine_diff_density_max 0.953
_refine_diff_density_min -0.528
_refine_diff_density_rms 0.085
_refine_ls_extinction_method none
_refine_ls_goodness_of_fit_ref 0.899
_refine_ls_hydrogen_treatment mixed
_refine_ls_matrix_type full
_refine_ls_number_parameters 600
_refine_ls_number_reflns 31526
_refine_ls_number_restraints 293
_refine_ls_restrained_S_all 0.913
_refine_ls_R_factor_all 0.1102
_refine_ls_R_factor_gt 0.0637
_refine_ls_shift/su_max 0.001
_refine_ls_shift/su_mean 0.000
_refine_ls_structure_factor_coef Fsqd
_refine_ls_weighting_details 'calc w=1/[\s^2^(Fo^2^)+(0.0940P)^2^+0.0000P] where P=(Fo^2^+2Fc^2^)/3'
_refine_ls_weighting_scheme calc
_refine_ls_wR_factor_gt 0.1606
_refine_ls_wR_factor_ref 0.1790
_reflns_number_gt 17811
_reflns_number_total 31526
_reflns_threshold_expression >2sigma(I)
_cod_data_source_file b411904e.txt
_cod_database_code 7101130

loop_
_symmetry_equiv_pos_as_xyz
'x, y, z'
'-x+1/2, y+1/2, -z+1/2'
'-x, -y, -z'
'x-1/2, -y-1/2, z-1/2'

loop_
_atom_site_label
_atom_site_type_symbol
_atom_site_fract_x
_atom_site_fract_y
_atom_site_fract_z
_atom_site_U_iso_or_equiv
_atom_site_adp_type
_atom_site_occupancy
_atom_site_symmetry_multiplicity
_atom_site_calc_flag
_atom_site_refinement_flags
_atom_site_disorder_assembly
_atom_site_disorder_group
O5 O -0.04759(12) 0.81394(12) 0.72434(6) 0.0464(4) Uani 1 1 d . . .
O6 O 0.47114(11) 0.83301(10) 0.89157(5) 0.0315(3) Uani 1 1 d . . .
O7 O 0.68732(11) 0.45883(10) 0.67670(6) 0.0357(4) Uani 1 1 d . . .
O8 O 0.17647(11) 0.46179(10) 0.49850(6) 0.0345(4) Uani 1 1 d . . .
O9 O 0.24947(12) 0.85826(10) 0.38184(6) 0.0391(4) Uani 1 1 d . . .
O10 O 0.76674(11) 0.88962(10) 0.54821(6) 0.0332(4) Uani 1 1 d . . .
N1 N 0.08253(14) 0.72961(12) 0.55595(7) 0.0207(4) Uani 1 1 d . . .
H1 H 0.1403 0.7204 0.5840 0.025 Uiso 1 1 d R . .
C2 C -0.00045(17) 0.77638(15) 0.58868(9) 0.0238(4) Uani 1 1 d . . .
H2A H -0.0250 0.7322 0.6173 0.029 Uiso 1 1 calc R . .
H2B H -0.0645 0.7925 0.5595 0.029 Uiso 1 1 calc R . .
C3 C 0.03962(15) 0.86275(13) 0.62246(7) 0.0229(4) Uani 1 1 d . . .
H3A H 0.0858 0.8978 0.5980 0.027 Uiso 1 1 calc R . .
H3B H -0.0240 0.9015 0.6276 0.027 Uiso 1 1 calc R . .
N4 N 0.10148(12) 0.84596(10) 0.68081(6) 0.0209(4) Uani 1 1 d . . .
H4 H 0.1745 0.8409 0.6857 0.025 Uiso 1 1 d R . .
C5 C 0.05201(16) 0.82328(15) 0.72741(8) 0.0260(5) Uani 1 1 d . . .
C6 C 0.12329(15) 0.80558(13) 0.78526(8) 0.0214(4) Uani 1 1 d . . .
N7 N 0.22893(13) 0.82541(10) 0.78811(6) 0.0211(4) Uani 1 1 d . . .
C8 C 0.07727(19) 0.76986(14) 0.83284(8) 0.0257(5) Uani 1 1 d . . .
H8 H 0.0017 0.7562 0.8290 0.031 Uiso 1 1 calc R . .
C9 C 0.1439(2) 0.75470(12) 0.88578(9) 0.0298(6) Uani 1 1 d . . .
H9 H 0.1145 0.7307 0.9192 0.036 Uiso 1 1 calc R . .
C10 C 0.25344(18) 0.77457(14) 0.88994(8) 0.0265(5) Uani 1 1 d . . .
H10 H 0.3007 0.7637 0.9259 0.032 Uiso 1 1 calc R . .
C11 C 0.29317(16) 0.81082(13) 0.84042(7) 0.0222(4) Uani 1 1 d . . .
C12 C 0.41131(16) 0.83414(13) 0.84368(7) 0.0204(4) Uani 1 1 d . . .
N13 N 0.44588(12) 0.85585(11) 0.79174(6) 0.0222(4) Uani 1 1 d . . .
H13 H 0.3993 0.8430 0.7587 0.027 Uiso 1 1 d R . .
C14 C 0.55800(15) 0.88139(14) 0.78932(8) 0.0246(5) Uani 1 1 d . . .
H14A H 0.5823 0.9227 0.8233 0.029 Uiso 1 1 calc R . .
H14B H 0.5616 0.9165 0.7522 0.029 Uiso 1 1 calc R . .
C15 C 0.63645(16) 0.80114(14) 0.79124(7) 0.0229(4) Uani 1 1 d . . .
H15A H 0.7107 0.8237 0.8055 0.027 Uiso 1 1 calc R . .
H15B H 0.6170 0.7559 0.8207 0.027 Uiso 1 1 calc R . .
N16 N 0.63848(15) 0.75261(9) 0.73236(6) 0.0182(4) Uani 1 1 d . . .
H16 H 0.5691 0.7440 0.7157 0.022 Uiso 1 1 d R . .
C17 C 0.69423(16) 0.66075(14) 0.74328(8) 0.0235(5) Uani 1 1 d . . .
H17A H 0.7516 0.6659 0.7781 0.028 Uiso 1 1 calc R . .
H17B H 0.7300 0.6445 0.7082 0.028 Uiso 1 1 calc R . .
C18 C 0.61653(17) 0.58455(14) 0.75466(8) 0.0286(5) Uani 1 1 d . . .
H18A H 0.6588 0.5332 0.7750 0.034 Uiso 1 1 calc R . .
H18B H 0.5666 0.6076 0.7819 0.034 Uiso 1 1 calc R . .
N19 N 0.55259(13) 0.55006(11) 0.70081(7) 0.0276(4) Uani 1 1 d . . .
H19 H 0.4861 0.5723 0.6874 0.033 Uiso 1 1 d R . .
C20 C 0.59338(17) 0.48934(14) 0.66548(9) 0.0285(5) Uani 1 1 d . . .
C21 C 0.52168(19) 0.46027(15) 0.60990(9) 0.0261(5) Uani 1 1 d . . .
N22 N 0.41766(15) 0.48838(11) 0.60180(7) 0.0246(4) Uani 1 1 d . . .
C23 C 0.5657(2) 0.40448(16) 0.56907(10) 0.0318(6) Uani 1 1 d . . .
H23 H 0.6393 0.3849 0.5768 0.038 Uiso 1 1 calc R . .
C24 C 0.50156(19) 0.37831(15) 0.51786(9) 0.0304(6) Uani 1 1 d . . .
H24 H 0.5303 0.3413 0.4892 0.036 Uiso 1 1 calc R . .
C25 C 0.39391(18) 0.40666(15) 0.50853(9) 0.0276(6) Uani 1 1 d . . .
H25 H 0.3474 0.3891 0.4735 0.033 Uiso 1 1 calc R . .
C26 C 0.35535(18) 0.46151(15) 0.55155(9) 0.0243(5) Uani 1 1 d . . .
C27 C 0.23682(17) 0.48787(13) 0.54287(8) 0.0251(5) Uani 1 1 d . . .
N28 N 0.20198(13) 0.53810(11) 0.58551(6) 0.0261(4) Uani 1 1 d . . .
H28 H 0.2512 0.5583 0.6156 0.031 Uiso 1 1 d R . .
C29 C 0.08680(15) 0.56118(14) 0.58451(8) 0.0258(5) Uani 1 1 d . . .
H29A H 0.0753 0.5833 0.6245 0.031 Uiso 1 1 calc R . .
H29B H 0.0430 0.5047 0.5761 0.031 Uiso 1 1 calc R . .
C30 C 0.04554(15) 0.63385(13) 0.53855(8) 0.0226(4) Uani 1 1 d . . .
H30A H 0.0708 0.6182 0.5001 0.027 Uiso 1 1 calc R . .
H30B H -0.0350 0.6325 0.5323 0.027 Uiso 1 1 calc R . .
C31 C 0.10295(17) 0.78356(15) 0.50235(8) 0.0246(5) Uani 1 1 d . . .
H31A H 0.1204 0.8479 0.5142 0.030 Uiso 1 1 calc R . .
H31B H 0.0363 0.7839 0.4728 0.030 Uiso 1 1 calc R . .
C32 C 0.19807(19) 0.74200(14) 0.47365(9) 0.0262(6) Uani 1 1 d . . .
H32A H 0.2207 0.6839 0.4944 0.031 Uiso 1 1 calc R . .
H32B H 0.1715 0.7268 0.4315 0.031 Uiso 1 1 calc R . .
N33 N 0.29181(12) 0.80058(11) 0.47526(6) 0.0223(4) Uani 1 1 d . . .
H33 H 0.3422 0.8005 0.5079 0.027 Uiso 1 1 d R . .
C34 C 0.31252(16) 0.84949(14) 0.42795(8) 0.0244(5) Uani 1 1 d . . .
C35 C 0.42394(17) 0.89303(15) 0.43435(8) 0.0206(5) Uani 1 1 d . . .
N36 N 0.49143(14) 0.87157(11) 0.48361(6) 0.0199(4) Uani 1 1 d . . .
C37 C 0.45296(19) 0.94991(15) 0.39040(8) 0.0254(5) Uani 1 1 d . . .
H37 H 0.4031 0.9624 0.3556 0.031 Uiso 1 1 calc R . .
C38 C 0.55563(19) 0.98840(14) 0.39767(8) 0.0255(5) Uani 1 1 d . . .
H38 H 0.5772 1.0286 0.3684 0.031 Uiso 1 1 calc R . .
C39 C 0.62678(19) 0.96726(15) 0.44866(8) 0.0246(5) Uani 1 1 d . . .
H39 H 0.6976 0.9933 0.4551 0.030 Uiso 1 1 calc R . .
C40 C 0.59248(17) 0.90714(14) 0.49026(8) 0.0199(5) Uani 1 1 d . . .
C41 C 0.66862(16) 0.87253(13) 0.54287(8) 0.0219(4) Uani 1 1 d . . .
N42 N 0.62222(12) 0.82063(11) 0.58082(6) 0.0239(4) Uani 1 1 d . . .
H42 H 0.5496 0.8150 0.5791 0.029 Uiso 1 1 d R . .
C43 C 0.68482(19) 0.76704(15) 0.62800(8) 0.0287(5) Uani 1 1 d . . .
H43A H 0.7593 0.7583 0.6179 0.034 Uiso 1 1 calc R . .
H43B H 0.6511 0.7056 0.6293 0.034 Uiso 1 1 calc R . .
C44 C 0.69272(16) 0.81032(14) 0.69023(8) 0.0270(5) Uani 1 1 d . . .
H44A H 0.7703 0.8185 0.7065 0.032 Uiso 1 1 calc R . .
H44B H 0.6583 0.8717 0.6869 0.032 Uiso 1 1 calc R . .
S1 S 0.35802(5) 0.75692(5) 0.64673(3) 0.01368(18) Uani 0.8678(15) 1 d PDU A 1
O1 O 0.33647(12) 0.85029(10) 0.66768(6) 0.0204(4) Uani 0.8678(15) 1 d PDU A 1
O2 O 0.40546(17) 0.76112(12) 0.59135(8) 0.0230(5) Uani 0.8678(15) 1 d PDU A 1
O3 O 0.43333(12) 0.70875(11) 0.69309(6) 0.0225(4) Uani 0.8678(15) 1 d PDU A 1
O4 O 0.25539(11) 0.70439(11) 0.63783(6) 0.0227(4) Uani 0.8678(15) 1 d PDU A 1
S1' S 0.3717(5) 0.7447(4) 0.6329(2) 0.01368(18) Uani 0.1322(15) 1 d PDU A 2
O1' O 0.4478(6) 0.8009(6) 0.6740(3) 0.023(2) Uani 0.1322(15) 1 d PDU A 2
O2' O 0.4214(8) 0.7207(6) 0.5800(3) 0.014(3) Uani 0.1322(15) 1 d PDU A 2
O3' O 0.3458(7) 0.6615(4) 0.6659(3) 0.017(2) Uani 0.1322(15) 1 d PDU A 2
O4' O 0.2703(6) 0.7970(6) 0.6158(3) 0.025(2) Uani 0.1322(15) 1 d PDU A 2
O1S O 0.90544(13) 0.96042(13) 0.47300(7) 0.0606(5) Uani 1 1 d . . .
H1SA H 0.8455 0.9542 0.4911 0.073 Uiso 1 1 d R . .
H1SB H 0.9676 0.9862 0.4905 0.073 Uiso 1 1 d R . .
O2S O 0.16866(14) 0.42300(14) 0.37725(7) 0.0730(6) Uani 1 1 d . . .
H2SA H 0.1623 0.4402 0.4148 0.088 Uiso 1 1 d R . .
H2SB H 0.2138 0.4599 0.3602 0.088 Uiso 1 1 d R . .
N1T N 0.3577(7) 0.5765(7) 0.8493(3) 0.0199(19) Uiso 0.246(3) 1 d PDU B 1
C2T C 0.3112(8) 0.5720(7) 0.8048(3) 0.017(2) Uiso 0.246(3) 1 d PDU B 1
C3T C 0.2425(6) 0.5603(5) 0.7491(2) 0.010 Uiso 0.246(3) 1 d PDU B 1
H3T1 H 0.2613 0.5014 0.7322 0.015 Uiso 0.246(3) 1 d PR B 1
H3T2 H 0.2547 0.6100 0.7216 0.015 Uiso 0.246(3) 1 d PR B 1
H3T3 H 0.1657 0.5597 0.7552 0.015 Uiso 0.246(3) 1 d PR B 1
N1T' N -0.0329(5) 0.6013(4) 0.7311(3) 0.008 Uiso 0.212(2) 1 d PDU C 2
C2T' C 0.0646(6) 0.5824(7) 0.7432(4) 0.010 Uiso 0.212(2) 1 d PDU C 2
C3T' C 0.1826(6) 0.5719(7) 0.7591(4) 0.023(2) Uiso 0.212(2) 1 d PDU C 2
H3T4 H 0.2217 0.6219 0.7424 0.034 Uiso 0.212(2) 1 d PR C 2
H3T5 H 0.2018 0.5133 0.7420 0.034 Uiso 0.212(2) 1 d PR C 2
H3T6 H 0.2027 0.5703 0.8025 0.034 Uiso 0.212(2) 1 d PR C 2
N1T" N 0.3139(7) 0.5700(6) 0.8187(4) 0.010 Uiso 0.213(2) 1 d PDU D 3
C2T" C 0.3832(7) 0.5853(11) 0.8545(5) 0.035(4) Uiso 0.213(2) 1 d PDU D 3
C3T" C 0.4972(5) 0.6100(5) 0.8726(3) 0.010 Uiso 0.213(2) 1 d PDU D 3
H3T7 H 0.5033 0.6043 0.9161 0.015 Uiso 0.213(2) 1 d PR D 3
H3T8 H 0.5130 0.6734 0.8621 0.015 Uiso 0.213(2) 1 d PR D 3
H3T9 H 0.5492 0.5685 0.8575 0.015 Uiso 0.213(2) 1 d PR D 3
N1T# N 0.0365(6) 0.5881(10) 0.7404(5) 0.116(3) Uiso 0.329(3) 1 d PDU E 4
C2T# C 0.1288(4) 0.5772(4) 0.7542(2) 0.010 Uiso 0.329(3) 1 d PDU E 4
C3T# C 0.2501(4) 0.5679(4) 0.7691(2) 0.010 Uiso 0.329(3) 1 d PDU E 4
H3TX H 0.2697 0.5048 0.7810 0.015 Uiso 0.329(3) 1 d PR E 4
H3TY H 0.2741 0.6096 0.8023 0.015 Uiso 0.329(3) 1 d PR E 4
H3TZ H 0.2857 0.5848 0.7345 0.015 Uiso 0.329(3) 1 d PR E 4

loop_
_atom_site_aniso_label
_atom_site_aniso_U_11
_atom_site_aniso_U_22
_atom_site_aniso_U_33
_atom_site_aniso_U_23
_atom_site_aniso_U_13
_atom_site_aniso_U_12
O5 0.0263(9) 0.0729(14) 0.0408(9) 0.0119(8) 0.0079(8) -0.0013(8)
O6 0.0383(9) 0.0330(9) 0.0204(7) -0.0001(6) -0.0055(7) 0.0048(7)
O7 0.0251(9) 0.0358(10) 0.0456(9) -0.0022(7) 0.0026(7) 0.0080(7)
O8 0.0253(9) 0.0416(10) 0.0357(8) -0.0159(7) 0.0011(7) -0.0127(7)
O9 0.0460(10) 0.0437(10) 0.0232(7) 0.0047(6) -0.0111(7) -0.0163(8)
O10 0.0180(8) 0.0430(10) 0.0392(8) 0.0116(7) 0.0058(7) 0.0000(7)
N1 0.0152(10) 0.0249(9) 0.0201(7) 0.0009(7) -0.0044(8) 0.0011(8)
C2 0.0160(12) 0.0267(11) 0.0280(10) -0.0019(8) 0.0001(9) 0.0023(10)
C3 0.0173(11) 0.0265(12) 0.0238(10) -0.0021(8) -0.0012(9) 0.0046(9)
N4 0.0119(9) 0.0225(10) 0.0274(8) -0.0012(7) -0.0003(7) 0.0016(7)
C5 0.0153(12) 0.0319(13) 0.0318(11) 0.0027(9) 0.0067(10) 0.0020(9)
C6 0.0221(12) 0.0186(11) 0.0243(10) -0.0032(8) 0.0064(9) -0.0017(9)
N7 0.0228(10) 0.0199(9) 0.0208(8) -0.0027(6) 0.0033(7) 0.0011(7)
C8 0.0289(14) 0.0177(10) 0.0319(10) -0.0008(9) 0.0088(10) -0.0008(10)
C9 0.0419(18) 0.0239(15) 0.0260(10) 0.0042(9) 0.0129(12) -0.0011(9)
C10 0.0394(15) 0.0188(11) 0.0209(9) 0.0017(8) 0.0032(10) 0.0024(10)
C11 0.0313(12) 0.0170(11) 0.0180(9) 0.0003(7) 0.0026(9) 0.0046(9)
C12 0.0277(12) 0.0136(11) 0.0182(9) -0.0012(7) -0.0031(9) 0.0060(8)
N13 0.0204(9) 0.0252(10) 0.0193(8) -0.0030(7) -0.0038(7) -0.0025(7)
C14 0.0242(12) 0.0229(12) 0.0245(10) -0.0029(8) -0.0047(9) -0.0019(9)
C15 0.0236(11) 0.0234(12) 0.0201(10) -0.0039(8) -0.0024(9) -0.0019(9)
N16 0.0129(11) 0.0213(13) 0.0182(7) 0.0023(7) -0.0057(8) -0.0008(6)
C17 0.0226(12) 0.0277(13) 0.0192(9) 0.0017(8) -0.0011(9) 0.0077(9)
C18 0.0347(13) 0.0244(13) 0.0260(10) 0.0051(9) 0.0010(10) 0.0047(10)
N19 0.0229(10) 0.0235(10) 0.0354(9) 0.0009(7) 0.0006(8) 0.0056(8)
C20 0.0259(13) 0.0202(12) 0.0401(12) 0.0054(9) 0.0069(10) 0.0000(10)
C21 0.0279(13) 0.0160(12) 0.0352(12) 0.0005(9) 0.0074(11) -0.0009(10)
N22 0.0234(11) 0.0137(10) 0.0367(10) 0.0001(7) 0.0036(9) -0.0010(8)
C23 0.0258(14) 0.0245(15) 0.0462(14) 0.0025(10) 0.0087(13) 0.0029(11)
C24 0.0346(15) 0.0228(13) 0.0363(12) -0.0030(9) 0.0142(12) 0.0008(11)
C25 0.0301(14) 0.0233(14) 0.0290(12) -0.0037(9) 0.0019(11) -0.0055(10)
C26 0.0239(13) 0.0180(13) 0.0312(12) 0.0010(9) 0.0050(11) -0.0051(10)
C27 0.0295(13) 0.0163(11) 0.0294(10) -0.0046(8) 0.0043(10) -0.0053(9)
N28 0.0244(10) 0.0271(10) 0.0252(8) -0.0031(7) -0.0022(8) 0.0016(8)
C29 0.0234(12) 0.0252(12) 0.0285(10) -0.0019(9) 0.0022(9) -0.0037(9)
C30 0.0167(11) 0.0239(12) 0.0260(10) -0.0070(8) -0.0017(9) -0.0071(9)
C31 0.0254(12) 0.0199(12) 0.0276(10) 0.0017(8) -0.0002(10) 0.0030(10)
C32 0.0253(15) 0.0266(14) 0.0262(9) -0.0007(9) 0.0015(11) -0.0030(9)
N33 0.0218(9) 0.0264(10) 0.0172(8) 0.0000(7) -0.0021(7) -0.0007(8)
C34 0.0308(13) 0.0230(12) 0.0187(10) -0.0054(8) 0.0012(9) -0.0012(9)
C35 0.0251(13) 0.0211(12) 0.0164(10) -0.0039(8) 0.0059(10) 0.0015(10)
N36 0.0210(11) 0.0194(10) 0.0187(8) -0.0034(7) 0.0013(8) 0.0014(8)
C37 0.0348(14) 0.0211(13) 0.0199(11) -0.0004(9) 0.0019(10) 0.0060(11)
C38 0.0387(14) 0.0190(13) 0.0211(10) 0.0019(8) 0.0127(11) 0.0017(10)
C39 0.0288(14) 0.0188(13) 0.0275(11) -0.0060(9) 0.0087(11) -0.0002(10)
C40 0.0222(13) 0.0151(12) 0.0235(11) -0.0035(8) 0.0070(10) 0.0035(9)
C41 0.0228(12) 0.0187(11) 0.0251(10) -0.0029(8) 0.0063(9) 0.0033(9)
N42 0.0185(9) 0.0308(11) 0.0234(8) 0.0042(7) 0.0063(7) 0.0025(8)
C43 0.0267(14) 0.0343(12) 0.0258(9) 0.0090(9) 0.0059(10) 0.0061(10)
C44 0.0242(12) 0.0280(13) 0.0284(10) 0.0045(9) 0.0025(10) -0.0062(10)
S1 0.0099(4) 0.0156(4) 0.0141(3) 0.0006(3) -0.0035(3) -0.0006(2)
O1 0.0220(9) 0.0162(9) 0.0226(8) -0.0004(6) 0.0021(7) -0.0019(7)
O2 0.0178(12) 0.0305(13) 0.0196(9) -0.0029(8) -0.0011(9) 0.0005(9)
O3 0.0206(9) 0.0214(10) 0.0237(8) 0.0027(6) -0.0035(7) -0.0002(7)
O4 0.0169(9) 0.0216(10) 0.0279(8) 0.0003(7) -0.0030(7) -0.0005(7)
S1' 0.0099(4) 0.0156(4) 0.0141(3) 0.0006(3) -0.0035(3) -0.0006(2)
O1' 0.020(4) 0.023(4) 0.024(4) -0.013(3) -0.011(3) -0.007(3)
O2' 0.016(5) 0.019(7) 0.007(4) -0.001(4) 0.000(4) 0.002(5)
O3' 0.014(5) 0.014(5) 0.022(4) 0.007(3) -0.006(4) -0.008(4)
O4' 0.020(4) 0.020(4) 0.032(4) 0.006(3) -0.008(4) 0.011(3)
O1S 0.0377(11) 0.0735(14) 0.0739(11) 0.0255(10) 0.0198(9) -0.0040(9)
O2S 0.0683(13) 0.0936(17) 0.0614(11) 0.0156(11) 0.0241(10) 0.0247(11)

loop_
_atom_type_symbol
_atom_type_description
_atom_type_scat_dispersion_real
_atom_type_scat_dispersion_imag
_atom_type_scat_source
C C 0.0033 0.0016 'International Tables Vol C Tables 4.2.6.8 and 6.1.1.4'
H H 0.0000 0.0000 'International Tables Vol C Tables 4.2.6.8 and 6.1.1.4'
N N 0.0061 0.0033 'International Tables Vol C Tables 4.2.6.8 and 6.1.1.4'
O O 0.0106 0.0060 'International Tables Vol C Tables 4.2.6.8 and 6.1.1.4'
S S 0.1246 0.1234 'International Tables Vol C Tables 4.2.6.8 and 6.1.1.4'

loop_
_geom_angle_atom_site_label_1
_geom_angle_atom_site_label_2
_geom_angle_atom_site_label_3
_geom_angle
C31 N1 C30 110.74(15)
C31 N1 C2 111.26(17)
C30 N1 C2 110.06(15)
C31 N1 H1 116.3
C30 N1 H1 103.4
C2 N1 H1 104.6
N1 C2 C3 114.96(16)
N1 C2 H2A 108.5
C3 C2 H2A 108.5
N1 C2 H2B 108.5
C3 C2 H2B 108.5
H2A C2 H2B 107.5
N4 C3 C2 114.42(16)
N4 C3 H3A 108.7
C2 C3 H3A 108.7
N4 C3 H3B 108.7
C2 C3 H3B 108.7
H3A C3 H3B 107.6
C5 N4 C3 121.17(15)
C5 N4 H4 116.5
C3 N4 H4 121.5
O5 C5 N4 123.19(18)
O5 C5 C6 119.80(17)
N4 C5 C6 116.98(16)
N7 C6 C8 123.27(18)
N7 C6 C5 117.63(16)
C8 C6 C5 119.11(18)
C6 N7 C11 117.82(15)
C9 C8 C6 118.3(2)
C9 C8 H8 120.9
C6 C8 H8 120.9
C8 C9 C10 119.64(18)
C8 C9 H9 120.2
C10 C9 H9 120.2
C9 C10 C11 118.6(2)
C9 C10 H10 120.7
C11 C10 H10 120.7
N7 C11 C10 122.37(18)
N7 C11 C12 117.68(15)
C10 C11 C12 119.94(17)
O6 C12 N13 123.33(18)
O6 C12 C11 120.74(16)
N13 C12 C11 115.94(15)
C12 N13 C14 121.07(15)
C12 N13 H13 115.6
C14 N13 H13 122.3
N13 C14 C15 114.61(17)
N13 C14 H14A 108.6
C15 C14 H14A 108.6
N13 C14 H14B 108.6
C15 C14 H14B 108.6
H14A C14 H14B 107.6
N16 C15 C14 114.98(15)
N16 C15 H15A 108.5
C14 C15 H15A 108.5
N16 C15 H15B 108.5
C14 C15 H15B 108.5
H15A C15 H15B 107.5
C44 N16 C17 111.48(14)
C44 N16 C15 111.18(15)
C17 N16 C15 109.39(13)
C44 N16 H16 107.4
C17 N16 H16 109.6
C15 N16 H16 107.7
N16 C17 C18 112.90(16)
N16 C17 H17A 109.0
C18 C17 H17A 109.0
N16 C17 H17B 109.0
C18 C17 H17B 109.0
H17A C17 H17B 107.8
N19 C18 C17 113.51(15)
N19 C18 H18A 108.9
C17 C18 H18A 108.9
N19 C18 H18B 108.9
C17 C18 H18B 108.9
H18A C18 H18B 107.7
C20 N19 C18 121.57(18)
C20 N19 H19 116.1
C18 N19 H19 122.1
O7 C20 N19 122.39(19)
O7 C20 C21 120.27(19)
N19 C20 C21 117.33(19)
N22 C21 C23 122.8(2)
N22 C21 C20 118.56(18)
C23 C21 C20 118.6(2)
C21 N22 C26 117.31(18)
C24 C23 C21 119.2(2)
C24 C23 H23 120.4
C21 C23 H23 120.4
C23 C24 C25 118.9(2)
C23 C24 H24 120.5
C25 C24 H24 120.5
C24 C25 C26 118.6(2)
C24 C25 H25 120.7
C26 C25 H25 120.7
N22 C26 C25 123.1(2)
N22 C26 C27 118.39(17)
C25 C26 C27 118.45(19)
O8 C27 N28 122.80(19)
O8 C27 C26 120.23(17)
N28 C27 C26 116.96(17)
C27 N28 C29 121.84(17)
C27 N28 H28 118.4
C29 N28 H28 119.7
N28 C29 C30 114.01(15)
N28 C29 H29A 108.8
C30 C29 H29A 108.8
N28 C29 H29B 108.8
C30 C29 H29B 108.8
H29A C29 H29B 107.6
N1 C30 C29 113.80(15)
N1 C30 H30A 108.8
C29 C30 H30A 108.8
N1 C30 H30B 108.8
C29 C30 H30B 108.8
H30A C30 H30B 107.7
N1 C31 C32 110.98(17)
N1 C31 H31A 109.4
C32 C31 H31A 109.4
N1 C31 H31B 109.4
C32 C31 H31B 109.4
H31A C31 H31B 108.0
N33 C32 C31 114.67(16)
N33 C32 H32A 108.6
C31 C32 H32A 108.6
N33 C32 H32B 108.6
C31 C32 H32B 108.6
H32A C32 H32B 107.6
C34 N33 C32 122.48(17)
C34 N33 H33 118.0
C32 N33 H33 119.2
O9 C34 N33 124.60(18)
O9 C34 C35 120.61(17)
N33 C34 C35 114.77(16)
N36 C35 C37 123.1(2)
N36 C35 C34 116.31(17)
C37 C35 C34 120.54(18)
C35 N36 C40 118.14(17)
C35 C37 C38 119.0(2)
C35 C37 H37 120.5
C38 C37 H37 120.5
C37 C38 C39 118.75(19)
C37 C38 H38 120.6
C39 C38 H38 120.6
C38 C39 C40 118.9(2)
C38 C39 H39 120.6
C40 C39 H39 120.6
N36 C40 C39 122.09(19)
N36 C40 C41 115.80(17)
C39 C40 C41 121.96(19)
O10 C41 N42 123.97(18)
O10 C41 C40 121.08(17)
N42 C41 C40 114.91(17)
C41 N42 C43 122.83(16)
C41 N42 H42 122.7
C43 N42 H42 114.5
N42 C43 C44 114.43(17)
N42 C43 H43A 108.7
C44 C43 H43A 108.7
N42 C43 H43B 108.7
C44 C43 H43B 108.7
H43A C43 H43B 107.6
N16 C44 C43 112.06(17)
N16 C44 H44A 109.2
C43 C44 H44A 109.2
N16 C44 H44B 109.2
C43 C44 H44B 109.2
H44A C44 H44B 107.9
O2 S1 O4 110.25(10)
O2 S1 O1 110.45(9)
O4 S1 O1 109.34(9)
O2 S1 O3 109.84(10)
O4 S1 O3 107.47(9)
O1 S1 O3 109.44(9)
O2' S1' O4' 110.4(4)
O2' S1' O1' 110.1(4)
O4' S1' O1' 109.1(4)
O2' S1' O3' 111.2(4)
O4' S1' O3' 108.6(4)
O1' S1' O3' 107.4(4)
H1SA O1S H1SB 123.6
H2SA O2S H2SB 112.3
C2T N1T H3TY 27.9
N1T C2T C3T 174.1(10)
N1T C2T H3T6 116.0
C3T C2T H3T6 59.3
N1T C2T H3TX 127.2
C3T C2T H3TX 48.7
H3T6 C2T H3TX 66.4
N1T C2T H3TY 106.4
C3T C2T H3TY 73.7
H3T6 C2T H3TY 51.5
H3TX C2T H3TY 111.0
C2T C3T H3T1 107.6
C2T C3T H3T2 110.3
H3T1 C3T H3T2 109.5
C2T C3T H3T3 110.5
H3T1 C3T H3T3 109.5
H3T2 C3T H3T3 109.5
C2T C3T H3T4 98.4
H3T1 C3T H3T4 147.9
H3T2 C3T H3T4 41.8
H3T3 C3T H3T4 77.4
C2T C3T H3T5 121.8
H3T1 C3T H3T5 52.3
H3T2 C3T H3T5 127.7
H3T3 C3T H3T5 57.2
H3T4 C3T H3T5 126.4
C2T C3T H3T6 57.0
H3T1 C3T H3T6 124.6
H3T2 C3T H3T6 125.9
H3T3 C3T H3T6 53.6
H3T4 C3T H3T6 85.4
H3T5 C3T H3T6 88.7
C2T C3T H3TX 54.6
H3T1 C3T H3TX 63.0
H3T2 C3T H3TX 153.5
H3T3 C3T H3TX 96.8
H3T4 C3T H3TX 148.9
H3T5 C3T H3TX 69.9
H3T6 C3T H3TX 67.5
C2T C3T H3TY 29.0
H3T1 C3T H3TY 136.4
H3T2 C3T H3TY 96.7
H3T3 C3T H3TY 92.8
H3T4 C3T H3TY 72.0
H3T5 C3T H3TY 131.2
H3T6 C3T H3TY 44.5
H3TX C3T H3TY 77.9
C2T C3T H3TZ 87.4
H3T1 C3T H3TZ 91.3
H3T2 C3T H3TZ 36.3
H3T3 C3T H3TZ 145.7
H3T4 C3T H3TZ 71.0
H3T5 C3T H3TZ 137.1
H3T6 C3T H3TZ 134.0
H3TX C3T H3TZ 117.2
H3TY C3T H3TZ 90.0
N1T' C2T' C3T' 173.0(10)
N1T' C2T' H3T3 178.0
C3T' C2T' H3T3 9.0
C2T' C3T' H3T2 119.8
C2T' C3T' H3T3 46.3
H3T2 C3T' H3T3 123.9
C2T' C3T' H3T4 111.0
H3T2 C3T' H3T4 25.4
H3T3 C3T' H3T4 137.4
C2T' C3T' H3T5 106.3
H3T2 C3T' H3T5 84.1
H3T3 C3T' H3T5 62.1
H3T4 C3T' H3T5 109.5
C2T' C3T' H3T6 111.1
H3T2 C3T' H3T6 120.7
H3T3 C3T' H3T6 112.6
H3T4 C3T' H3T6 109.5
H3T5 C3T' H3T6 109.5
C2T' C3T' H3TX 143.5
H3T2 C3T' H3TX 88.2
H3T3 C3T' H3TX 99.6
H3T4 C3T' H3TX 103.9
H3T5 C3T' H3TX 49.9
H3T6 C3T' H3TX 65.0
C2T' C3T' H3TY 139.9
H3T2 C3T' H3TY 76.4
H3T3 C3T' H3TY 155.5
H3T4 C3T' H3TY 66.9
H3T5 C3T' H3TY 112.0
H3T6 C3T' H3TY 44.6
H3TX C3T' H3TY 64.7
C2T' C3T' H3TZ 141.4
H3T2 C3T' H3TZ 23.0
H3T3 C3T' H3TZ 127.5
H3T4 C3T' H3TZ 42.1
H3T5 C3T' H3TZ 72.0
H3T6 C3T' H3TZ 105.4
H3TX C3T' H3TZ 65.3
H3TY C3T' H3TZ 65.1
C2T" N1T" H3T6 146.4
C2T" N1T" H3TX 143.7
H3T6 N1T" H3TX 61.7
C2T" N1T" H3TY 123.1
H3T6 N1T" H3TY 49.8
H3TX N1T" H3TY 92.4
N1T" C2T" C3T" 150.4(11)
C2T" C3T" H3T7 101.7
C2T" C3T" H3T8 112.4
H3T7 C3T" H3T8 109.5
C2T" C3T" H3T9 114.0
H3T7 C3T" H3T9 109.5
H3T8 C3T" H3T9 109.5
N1T# C2T# C3T# 176.1(8)
N1T# C2T# H3T3 155.3
C3T# C2T# H3T3 25.9
N1T# C2T# H3T4 134.8
C3T# C2T# H3T4 41.4
H3T3 C2T# H3T4 59.2
N1T# C2T# H3T5 134.8
C3T# C2T# H3T5 46.1
H3T3 C2T# H3T5 20.8
H3T4 C2T# H3T5 71.7
N1T# C2T# H3T6 141.1
C3T# C2T# H3T6 41.6
H3T3 C2T# H3T6 55.0
H3T4 C2T# H3T6 72.3
H3T5 C2T# H3T6 73.2
C2T# C3T# H3T1 96.5
C2T# C3T# H3T2 85.6
H3T1 C3T# H3T2 78.0
C2T# C3T# H3T3 12.5
H3T1 C3T# H3T3 84.9
H3T2 C3T# H3T3 87.6
C2T# C3T# H3T4 62.9
H3T1 C3T# H3T4 104.6
H3T2 C3T# H3T4 33.4
H3T3 C3T# H3T4 70.4
C2T# C3T# H3T5 59.9
H3T1 C3T# H3T5 38.6
H3T2 C3T# H3T5 87.7
H3T3 C3T# H3T5 47.6
H3T4 C3T# H3T5 96.0
C2T# C3T# H3T6 60.2
H3T1 C3T# H3T6 128.6
H3T2 C3T# H3T6 136.2
H3T3 C3T# H3T6 65.0
H3T4 C3T# H3T6 103.0
H3T5 C3T# H3T6 96.3
C2T# C3T# H3TX 110.5
H3T1 C3T# H3TX 55.4
H3T2 C3T# H3TX 131.4
H3T3 C3T# H3TX 100.0
H3T4 C3T# H3TX 159.2
H3T5 C3T# H3TX 65.2
H3T6 C3T# H3TX 88.5
C2T# C3T# H3TY 107.8
H3T1 C3T# H3TY 155.2
H3T2 C3T# H3TY 108.2
H3T3 C3T# H3TY 118.9
H3T4 C3T# H3TY 91.2
H3T5 C3T# H3TY 159.8
H3T6 C3T# H3TY 63.7
H3TX C3T# H3TY 109.5
C2T# C3T# H3TZ 110.1
H3T1 C3T# H3TZ 64.9
H3T2 C3T# H3TZ 27.1
H3T3 C3T# H3TZ 109.0
H3T4 C3T# H3TZ 59.5
H3T5 C3T# H3TZ 90.4
H3T6 C3T# H3TZ 162.0
H3TX C3T# H3TZ 109.5
H3TY C3T# H3TZ 109.5

loop_
_geom_bond_atom_site_label_1
_geom_bond_atom_site_label_2
_geom_bond_distance
O5 C5 1.235(2)
O6 C12 1.228(2)
O7 C20 1.241(2)
O8 C27 1.228(2)
O9 C34 1.223(2)
O10 C41 1.232(2)
N1 C31 1.496(3)
N1 C30 1.504(3)
N1 C2 1.509(3)
N1 H1 0.8998
C2 C3 1.520(3)
C2 H2A 0.9900
C2 H2B 0.9900
C3 N4 1.455(2)
C3 H3A 0.9900
C3 H3B 0.9900
N4 C5 1.332(2)
N4 H4 0.8997
C5 C6 1.499(3)
C6 N7 1.335(2)
C6 C8 1.386(2)
N7 C11 1.351(2)
C8 C9 1.377(4)
C8 H8 0.9500
C9 C10 1.380(4)
C9 H9 0.9500
C10 C11 1.388(2)
C10 H10 0.9500
C11 C12 1.496(3)
C12 N13 1.342(2)
N13 C14 1.448(2)
N13 H13 0.8998
C14 C15 1.518(3)
C14 H14A 0.9900
C14 H14B 0.9900
C15 N16 1.511(2)
C15 H15A 0.9900
C15 H15B 0.9900
N16 C44 1.497(2)
N16 C17 1.511(2)
N16 H16 0.8998
C17 C18 1.515(3)
C17 H17A 0.9900
C17 H17B 0.9900
C18 N19 1.450(2)
C18 H18A 0.9900
C18 H18B 0.9900
N19 C20 1.337(2)
N19 H19 0.8997
C20 C21 1.500(3)
C21 N22 1.342(3)
C21 C23 1.396(3)
N22 C26 1.343(3)
C23 C24 1.368(3)
C23 H23 0.9500
C24 C25 1.386(3)
C24 H24 0.9500
C25 C26 1.393(3)
C25 H25 0.9500
C26 C27 1.506(3)
C27 N28 1.329(2)
N28 C29 1.465(2)
N28 H28 0.9001
C29 C30 1.523(3)
C29 H29A 0.9900
C29 H29B 0.9900
C30 H30A 0.9900
C30 H30B 0.9900
C31 C32 1.545(3)
C31 H31A 0.9900
C31 H31B 0.9900
C32 N33 1.439(3)
C32 H32A 0.9900
C32 H32B 0.9900
N33 C34 1.340(2)
N33 H33 0.9000
C34 C35 1.509(3)
C35 N36 1.337(3)
C35 C37 1.379(3)
N36 C40 1.345(3)
C37 C38 1.380(3)
C37 H37 0.9500
C38 C39 1.389(3)
C38 H38 0.9500
C39 C40 1.394(3)
C39 H39 0.9500
C40 C41 1.503(3)
C41 N42 1.332(2)
N42 C43 1.458(2)
N42 H42 0.8998
C43 C44 1.534(3)
C43 H43A 0.9900
C43 H43B 0.9900
C44 H44A 0.9900
C44 H44B 0.9900
S1 O2 1.4561(16)
S1 O4 1.4753(15)
S1 O1 1.4766(15)
S1 O3 1.4831(15)
S1' O2' 1.460(3)
S1' O4' 1.476(4)
S1' O1' 1.479(4)
S1' O3' 1.482(4)
O1S H1SA 0.9000
O1S H1SB 0.9001
O2S H2SA 0.9000
O2S H2SB 0.8999
N1T C2T 1.092(5)
N1T H3TY 1.4637
C2T C3T 1.433(4)
C2T H3T6 1.3397
C2T H3TX 1.1997
C2T H3TY 0.7132
C3T H3T1 0.9800
C3T H3T2 0.9800
C3T H3T3 0.9800
C3T H3T4 0.9393
C3T H3T5 0.8527
C3T H3T6 1.3738
C3T H3TX 1.1066
C3T H3TY 1.4103
C3T H3TZ 0.7560
N1T' C2T' 1.234(5)
C2T' C3T' 1.467(4)
C2T' H3T3 1.2898
C3T' H3T2 1.4277
C3T' H3T3 0.2795
C3T' H3T4 0.9800
C3T' H3T5 0.9800
C3T' H3T6 0.9800
C3T' H3TX 1.4913
C3T' H3TY 1.4975
C3T' H3TZ 1.4750
N1T" C2T" 1.121(5)
N1T" H3T6 1.3775
N1T" H3TX 1.3432
N1T" H3TY 0.8150
C2T" C3T" 1.462(4)
C3T" H3T7 0.9800
C3T" H3T8 0.9800
C3T" H3T9 0.9800
N1T# C2T# 1.156(5)
C2T# C3T# 1.503(4)
C2T# H3T3 0.5217
C2T# H3T4 1.3806
C2T# H3T5 1.3527
C2T# H3T6 1.3320
C3T# H3T1 1.2977
C3T# H3T2 1.2457
C3T# H3T3 1.0585
C3T# H3T4 1.0245
C3T# H3T5 1.1263
C3T# H3T6 1.0200
C3T# H3TX 0.9800
C3T# H3TY 0.9800
C3T# H3TZ 0.9800

loop_
_geom_hbond_atom_site_label_D
_geom_hbond_atom_site_label_H
_geom_hbond_atom_site_label_A
_geom_hbond_distance_DH
_geom_hbond_distance_HA
_geom_hbond_distance_DA
_geom_hbond_angle_DHA
N1 H1 O4 0.90 1.76 2.662(2) 178.5
N1 H1 O4' 0.90 2.01 2.714(8) 133.8
N4 H4 O1 0.90 2.11 2.970(2) 160.1
N4 H4 O4 0.90 2.54 3.057(2) 117.5
N13 H13 O1 0.90 2.10 2.949(2) 155.9
N13 H13 O3 0.90 2.53 3.083(2) 120.6
N16 H16 O3 0.90 1.77 2.657(2) 168.6
N16 H16 O1' 0.90 1.86 2.643(8) 144.4
N19 H19 O3 0.90 2.10 2.737(2) 126.7
N19 H19 O3' 0.90 2.17 3.047(8) 163.8
N28 H28 O4 0.90 2.19 2.738(2) 119.0
N28 H28 O3' 0.90 2.14 2.974(8) 154.1
N33 H33 O2 0.90 2.03 2.866(2) 154.5
N33 H33 O2' 0.90 2.13 2.920(10) 145.7
N42 H42 O2 0.90 2.01 2.865(3) 159.2
N42 H42 O2' 0.90 2.10 2.883(10) 144.3

loop_
_geom_torsion_atom_site_label_1
_geom_torsion_atom_site_label_2
_geom_torsion_atom_site_label_3
_geom_torsion_atom_site_label_4
_geom_torsion
C31 N1 C2 C3 -72.1(2)
C30 N1 C2 C3 164.78(16)
N1 C2 C3 N4 -81.9(2)
C2 C3 N4 C5 -77.0(2)
C3 N4 C5 O5 0.9(3)
C3 N4 C5 C6 178.80(17)
O5 C5 C6 N7 -173.39(19)
N4 C5 C6 N7 8.7(3)
O5 C5 C6 C8 6.6(3)
N4 C5 C6 C8 -171.37(17)
C8 C6 N7 C11 -0.9(3)
C5 C6 N7 C11 179.05(17)
N7 C6 C8 C9 0.5(3)
C5 C6 C8 C9 -179.51(18)
C6 C8 C9 C10 -0.5(3)
C8 C9 C10 C11 0.9(3)
C6 N7 C11 C10 1.4(3)
C6 N7 C11 C12 -179.31(16)
C9 C10 C11 N7 -1.5(3)
C9 C10 C11 C12 179.29(17)
N7 C11 C12 O6 171.15(17)
C10 C11 C12 O6 -9.6(3)
N7 C11 C12 N13 -8.8(2)
C10 C11 C12 N13 170.50(17)
O6 C12 N13 C14 -1.1(3)
C11 C12 N13 C14 178.80(16)
C12 N13 C14 C15 79.5(2)
N13 C14 C15 N16 80.8(2)
C14 C15 N16 C44 72.0(2)
C14 C15 N16 C17 -164.47(16)
C44 N16 C17 C18 -148.17(17)
C15 N16 C17 C18 88.5(2)
N16 C17 C18 N19 78.3(2)
C17 C18 N19 C20 80.7(2)
C18 N19 C20 O7 0.3(3)
C18 N19 C20 C21 -178.16(16)
O7 C20 C21 N22 174.32(18)
N19 C20 C21 N22 -7.1(3)
O7 C20 C21 C23 -5.1(3)
N19 C20 C21 C23 173.42(19)
C23 C21 N22 C26 -0.7(3)
C20 C21 N22 C26 179.85(17)
N22 C21 C23 C24 1.3(3)
C20 C21 C23 C24 -179.26(18)
C21 C23 C24 C25 -1.2(3)
C23 C24 C25 C26 0.5(3)
C21 N22 C26 C25 0.1(3)
C21 N22 C26 C27 176.80(17)
C24 C25 C26 N22 0.0(3)
C24 C25 C26 C27 -176.70(18)
N22 C26 C27 O8 -177.42(18)
C25 C26 C27 O8 -0.5(3)
N22 C26 C27 N28 1.3(3)
C25 C26 C27 N28 178.20(18)
O8 C27 N28 C29 4.0(3)
C26 C27 N28 C29 -174.66(16)
C27 N28 C29 C30 -73.9(2)
C31 N1 C30 C29 144.66(16)
C2 N1 C30 C29 -91.91(19)
N28 C29 C30 N1 -74.9(2)
C30 N1 C31 C32 -64.4(2)
C2 N1 C31 C32 172.84(17)
N1 C31 C32 N33 -115.6(2)
C31 C32 N33 C34 -100.8(2)
C32 N33 C34 O9 9.0(3)
C32 N33 C34 C35 -169.37(16)
O9 C34 C35 N36 -172.97(18)
N33 C34 C35 N36 5.5(2)
O9 C34 C35 C37 5.7(3)
N33 C34 C35 C37 -175.88(19)
C37 C35 N36 C40 -0.2(3)
C34 C35 N36 C40 178.35(16)
N36 C35 C37 C38 -1.3(3)
C34 C35 C37 C38 -179.87(17)
C35 C37 C38 C39 1.0(3)
C37 C38 C39 C40 0.8(3)
C35 N36 C40 C39 2.1(3)
C35 N36 C40 C41 -173.43(16)
C38 C39 C40 N36 -2.4(3)
C38 C39 C40 C41 172.88(17)
N36 C40 C41 O10 168.95(17)
C39 C40 C41 O10 -6.6(3)
N36 C40 C41 N42 -8.8(2)
C39 C40 C41 N42 175.61(18)
O10 C41 N42 C43 -9.5(3)
C40 C41 N42 C43 168.22(16)
C41 N42 C43 C44 101.7(2)
C17 N16 C44 C43 63.8(2)
C15 N16 C44 C43 -173.83(16)
N42 C43 C44 N16 116.07(19)
